data_1570073
loop_
_publ_author_name
'Jena, Rohan'
'Laha, Subhajit'
'Dwarkanath, Nimish'
'Hazra, Arpan'
'Haldar, Ritesh'
'Balasubramanian, Sundaram'
'Maji, Tapas Kumar'

_publ_section_title
;
 Noncovalent interaction guided selectivity of haloaromatic isomers in a
 flexible porous coordination polymer.
;
_journal_issue 43
_journal_name_full 'Chemical science'
_journal_page_first 12321
_journal_page_last 12330
_journal_paper_doi 10.1039/d3sc03079b
_journal_volume 14
_journal_year 2023
_chemical_formula_sum 'C30 H18 Br2 N2 O4 Zn'
_chemical_formula_weight 695.65
_space_group_crystal_system monoclinic
_space_group_IT_number 13
_space_group_name_Hall '-P 2yc'
_space_group_name_H-M_alt 'P 1 2/c 1'
_atom_sites_solution_hydrogens geom
_audit_creation_method SHELXL-2018/3
_audit_update_record
;
2023-05-31 deposited with the CCDC.	2023-10-05 downloaded from the CCDC.
;
_cell_angle_alpha 90
_cell_angle_beta 91.1070(10)
_cell_angle_gamma 90
_cell_formula_units_Z 2
_cell_length_a 7.62100(10)
_cell_length_b 9.8308(2)
_cell_length_c 17.4204(4)
_cell_measurement_reflns_used 5649
_cell_measurement_temperature 293(2)
_cell_measurement_theta_max 28.11
_cell_measurement_theta_min 2.59
_cell_volume 1304.90(4)
_computing_structure_refinement 'SHELXL-2018/3 (Sheldrick, 2018)'
_computing_structure_solution 'SHELXT 2018/2 (Sheldrick, 2018)'
_diffrn_ambient_temperature 293(2)
_diffrn_measured_fraction_theta_full 0.997
_diffrn_measured_fraction_theta_max 0.998
_diffrn_measurement_device_type 'Bruker APEX-II CCD'
_diffrn_measurement_method '\f and \w scans'
_diffrn_radiation_type MoK\a
_diffrn_radiation_wavelength 0.71073
_diffrn_reflns_av_R_equivalents 0.0483
_diffrn_reflns_av_unetI/netI 0.0262
_diffrn_reflns_Laue_measured_fraction_full 0.997
_diffrn_reflns_Laue_measured_fraction_max 0.998
_diffrn_reflns_limit_h_max 10
_diffrn_reflns_limit_h_min -9
_diffrn_reflns_limit_k_max 13
_diffrn_reflns_limit_k_min -13
_diffrn_reflns_limit_l_max 23
_diffrn_reflns_limit_l_min -23
_diffrn_reflns_number 28081
_diffrn_reflns_point_group_measured_fraction_full 0.997
_diffrn_reflns_point_group_measured_fraction_max 0.998
_diffrn_reflns_theta_full 25.242
_diffrn_reflns_theta_max 28.299
_diffrn_reflns_theta_min 2.339
_exptl_absorpt_coefficient_mu 4.044
_exptl_crystal_colour 'Pale yellow'
_exptl_crystal_density_diffrn 1.770
_exptl_crystal_description Cuboid
_exptl_crystal_F_000 688
_exptl_crystal_size_max 0.0574
_exptl_crystal_size_mid 0.0425
_exptl_crystal_size_min 0.0383
_refine_diff_density_max 1.423
_refine_diff_density_min -1.445
_refine_diff_density_rms 0.076
_refine_ls_extinction_method none
_refine_ls_goodness_of_fit_ref 1.050
_refine_ls_hydrogen_treatment constr
_refine_ls_matrix_type full
_refine_ls_number_parameters 177
_refine_ls_number_reflns 3247
_refine_ls_number_restraints 0
_refine_ls_restrained_S_all 1.050
_refine_ls_R_factor_all 0.0665
_refine_ls_R_factor_gt 0.0507
_refine_ls_shift/su_max 0.001
_refine_ls_shift/su_mean 0.000
_refine_ls_structure_factor_coef Fsqd
_refine_ls_weighting_details 'w=1/[\s^2^(Fo^2^)+(0.0506P)^2^+2.2952P] where P=(Fo^2^+2Fc^2^)/3'
_refine_ls_weighting_scheme calc
_refine_ls_wR_factor_gt 0.1234
_refine_ls_wR_factor_ref 0.1323
_reflns_Friedel_coverage 0.000
_reflns_number_gt 2564
_reflns_number_total 3247
_reflns_threshold_expression 'I > 2\s(I)'
_cod_data_source_file d3sc03079b2.cif
_cod_data_source_block p_DBB
_cod_depositor_comments 'Adding full bibliography for 1570070--1570080.cif.'
_cod_original_sg_symbol_H-M 'P 2/c'
_cod_database_code 1570073
_shelx_shelxl_version_number 2018/3
_shelx_space_group_comment
;
The symmetry employed for this shelxl refinement is uniquely defined
by the following loop, which should always be used as a source of
symmetry information in preference to the above space-group names.
They are only intended as comments.
;

loop_
_space_group_symop_operation_xyz
'x, y, z'
'-x, y, -z+1/2'
'-x, -y, -z'
'x, -y, z-1/2'

loop_
_atom_site_label
_atom_site_type_symbol
_atom_site_fract_x
_atom_site_fract_y
_atom_site_fract_z
_atom_site_U_iso_or_equiv
_atom_site_adp_type
_atom_site_occupancy
_atom_site_site_symmetry_order
_atom_site_calc_flag
_atom_site_refinement_flags_posn
_atom_site_refinement_flags_adp
_atom_site_refinement_flags_occupancy
_atom_site_disorder_assembly
_atom_site_disorder_group
Br1 Br 0.12568(9) 0.65345(10) 0.57280(4) 0.1108(3) Uani 1 1 d . . . . .
Zn1 Zn 0.500000 0.31148(5) 0.750000 0.03815(17) Uani 1 2 d S T P . .
O1 O 0.4646(3) 0.1716(3) 0.64148(17) 0.0544(7) Uani 1 1 d . . . . .
O2 O 0.2591(3) 0.2436(3) 0.71732(14) 0.0466(6) Uani 1 1 d . . . . .
N1 N 0.4419(4) 0.4771(3) 0.82239(16) 0.0403(6) Uani 1 1 d . . . . .
C1 C 0.0275(6) 0.5313(4) 0.7124(3) 0.0675(12) Uani 1 1 d . . . . .
H1 H 0.045617 0.449598 0.686740 0.081 Uiso 1 1 calc R U . . .
C2 C 0.0549(6) 0.6523(5) 0.6761(3) 0.0636(11) Uani 1 1 d . . . . .
C3 C 0.0271(7) 0.7736(5) 0.7125(3) 0.0739(13) Uani 1 1 d . . . . .
H3 H 0.044619 0.855304 0.686893 0.089 Uiso 1 1 calc R U . . .
C4 C 0.3073(4) 0.1808(3) 0.65795(19) 0.0391(7) Uani 1 1 d . . . . .
C5 C 0.1684(4) 0.1181(3) 0.60729(19) 0.0371(7) Uani 1 1 d . . . . .
C6 C 0.2167(4) 0.0461(3) 0.54357(19) 0.0379(7) Uani 1 1 d . . . . .
H6 H 0.335302 0.033821 0.534126 0.045 Uiso 1 1 calc R U . . .
C7 C 0.0907(4) -0.0098(3) 0.49192(18) 0.0361(7) Uani 1 1 d . . . . .
C8 C 0.1373(4) -0.0820(4) 0.42520(19) 0.0412(7) Uani 1 1 d . . . . .
H8 H 0.255198 -0.093444 0.414026 0.049 Uiso 1 1 calc R U . . .
C9 C 0.0119(4) -0.1351(4) 0.3769(2) 0.0411(7) Uani 1 1 d . . . . .
H9 H 0.045037 -0.182748 0.333387 0.049 Uiso 1 1 calc R U . . .
C10 C 0.4686(4) 0.5991(3) 0.7887(2) 0.0406(7) Uani 1 1 d . . . . .
C11 C 0.4389(5) 0.7230(4) 0.8258(3) 0.0564(10) Uani 1 1 d . . . . .
C12 C 0.3771(7) 0.7151(5) 0.9013(3) 0.0735(14) Uani 1 1 d . . . . .
H12 H 0.354707 0.794518 0.928429 0.088 Uiso 1 1 calc R U . . .
C13 C 0.3502(6) 0.5933(6) 0.9346(3) 0.0703(13) Uani 1 1 d . . . . .
H13 H 0.309334 0.588388 0.984433 0.084 Uiso 1 1 calc R U . . .
C14 C 0.3842(5) 0.4750(5) 0.8936(2) 0.0541(9) Uani 1 1 d . . . . .
H14 H 0.365714 0.391423 0.917080 0.065 Uiso 1 1 calc R U . . .
C15 C 0.4703(7) 0.8467(4) 0.7863(3) 0.0791(16) Uani 1 1 d . . . . .
H15 H 0.449620 0.929041 0.810776 0.095 Uiso 1 1 calc R U . . .

loop_
_atom_site_aniso_label
_atom_site_aniso_U_11
_atom_site_aniso_U_22
_atom_site_aniso_U_33
_atom_site_aniso_U_23
_atom_site_aniso_U_13
_atom_site_aniso_U_12
Br1 0.0809(4) 0.1712(8) 0.0805(4) 0.0062(4) 0.0094(3) 0.0111(4)
Zn1 0.0385(3) 0.0351(3) 0.0405(3) 0.000 -0.0098(2) 0.000
O1 0.0366(13) 0.0562(16) 0.0702(18) -0.0201(13) -0.0071(12) -0.0024(11)
O2 0.0464(13) 0.0521(14) 0.0408(13) -0.0097(11) -0.0061(10) -0.0054(11)
N1 0.0400(14) 0.0424(15) 0.0382(14) -0.0027(12) -0.0060(11) 0.0013(11)
C1 0.064(3) 0.050(2) 0.088(3) -0.013(2) -0.012(2) 0.010(2)
C2 0.049(2) 0.071(3) 0.071(3) 0.005(2) -0.008(2) 0.0047(19)
C3 0.076(3) 0.049(2) 0.096(4) 0.014(2) -0.004(3) -0.005(2)
C4 0.0410(17) 0.0330(15) 0.0429(17) 0.0009(13) -0.0089(13) -0.0010(13)
C5 0.0361(16) 0.0382(16) 0.0370(16) -0.0005(13) -0.0018(12) -0.0039(13)
C6 0.0295(14) 0.0413(17) 0.0429(17) -0.0060(14) 0.0022(12) -0.0020(12)
C7 0.0305(15) 0.0400(16) 0.0379(16) -0.0058(13) 0.0013(12) -0.0024(12)
C8 0.0321(15) 0.0492(18) 0.0425(18) -0.0101(14) 0.0049(13) -0.0012(13)
C9 0.0404(17) 0.0446(17) 0.0383(17) -0.0090(14) 0.0036(13) -0.0014(14)
C10 0.0365(16) 0.0356(16) 0.0494(18) -0.0061(14) -0.0060(14) 0.0030(12)
C11 0.047(2) 0.044(2) 0.078(3) -0.0172(19) -0.0017(19) 0.0039(16)
C12 0.068(3) 0.070(3) 0.082(3) -0.040(3) 0.001(2) 0.011(2)
C13 0.064(3) 0.091(4) 0.056(3) -0.022(2) 0.004(2) 0.012(2)
C14 0.054(2) 0.066(2) 0.0426(19) -0.0013(18) -0.0006(16) 0.0049(19)
C15 0.068(3) 0.0358(19) 0.134(5) -0.014(2) 0.007(3) 0.0010(19)

loop_
_atom_type_symbol
_atom_type_description
_atom_type_scat_dispersion_real
_atom_type_scat_dispersion_imag
_atom_type_scat_source
C C 0.0033 0.0016 'International Tables Vol C Tables 4.2.6.8 and 6.1.1.4'
H H 0.0000 0.0000 'International Tables Vol C Tables 4.2.6.8 and 6.1.1.4'
N N 0.0061 0.0033 'International Tables Vol C Tables 4.2.6.8 and 6.1.1.4'
O O 0.0106 0.0060 'International Tables Vol C Tables 4.2.6.8 and 6.1.1.4'
Zn Zn 0.2839 1.4301 'International Tables Vol C Tables 4.2.6.8 and 6.1.1.4'
Br Br -0.2901 2.4595 'International Tables Vol C Tables 4.2.6.8 and 6.1.1.4'

loop_
_geom_angle_atom_site_label_1
_geom_angle_atom_site_label_2
_geom_angle_atom_site_label_3
_geom_angle
_geom_angle_site_symmetry_1
_geom_angle_site_symmetry_3
_geom_angle_publ_flag
O2 Zn1 O2 141.52(15) 2_656 . ?
O2 Zn1 N1 106.60(10) 2_656 . ?
O2 Zn1 N1 102.86(10) . . ?
O2 Zn1 N1 102.86(10) 2_656 2_656 ?
O2 Zn1 N1 106.59(10) . 2_656 ?
N1 Zn1 N1 79.09(16) . 2_656 ?
O2 Zn1 O1 97.06(10) 2_656 . ?
O2 Zn1 O1 59.43(9) . . ?
N1 Zn1 O1 155.48(10) . . ?
N1 Zn1 O1 89.59(11) 2_656 . ?
O2 Zn1 O1 59.43(9) 2_656 2_656 ?
O2 Zn1 O1 97.06(10) . 2_656 ?
N1 Zn1 O1 89.59(11) . 2_656 ?
N1 Zn1 O1 155.48(10) 2_656 2_656 ?
O1 Zn1 O1 108.36(15) . 2_656 ?
O2 Zn1 C4 30.08(11) 2_656 2_656 ?
O2 Zn1 C4 121.84(11) . 2_656 ?
N1 Zn1 C4 98.06(10) . 2_656 ?
N1 Zn1 C4 130.55(11) 2_656 2_656 ?
O1 Zn1 C4 105.75(10) . 2_656 ?
O1 Zn1 C4 29.39(10) 2_656 2_656 ?
O2 Zn1 C4 121.84(11) 2_656 . ?
O2 Zn1 C4 30.08(11) . . ?
N1 Zn1 C4 130.55(11) . . ?
N1 Zn1 C4 98.06(10) 2_656 . ?
O1 Zn1 C4 29.39(10) . . ?
O1 Zn1 C4 105.75(10) 2_656 . ?
C4 Zn1 C4 118.35(15) 2_656 . ?
C4 O1 Zn1 82.4(2) . . ?
C4 O2 Zn1 96.6(2) . . ?
C14 N1 C10 118.4(3) . . ?
C14 N1 Zn1 128.6(3) . . ?
C10 N1 Zn1 112.9(2) . . ?
C2 C1 C1 119.3(3) . 2_556 ?
C1 C2 C3 121.2(5) . . ?
C1 C2 Br1 119.7(4) . . ?
C3 C2 Br1 119.1(4) . . ?
C2 C3 C3 119.4(3) . 2_556 ?
O1 C4 O2 121.4(3) . . ?
O1 C4 C5 120.6(3) . . ?
O2 C4 C5 118.0(3) . . ?
O1 C4 Zn1 68.19(18) . . ?
O2 C4 Zn1 53.33(16) . . ?
C5 C4 Zn1 170.5(2) . . ?
C6 C5 C9 119.6(3) . 3_556 ?
C6 C5 C4 119.4(3) . . ?
C9 C5 C4 120.9(3) 3_556 . ?
C5 C6 C7 121.7(3) . . ?
C8 C7 C6 122.7(3) . . ?
C8 C7 C7 119.3(4) . 3_556 ?
C6 C7 C7 118.0(3) . 3_556 ?
C9 C8 C7 121.0(3) . . ?
C8 C9 C5 120.3(3) . 3_556 ?
N1 C10 C11 123.0(3) . . ?
N1 C10 C10 117.51(19) . 2_656 ?
C11 C10 C10 119.5(2) . 2_656 ?
C10 C11 C12 116.3(4) . . ?
C10 C11 C15 119.5(4) . . ?
C12 C11 C15 124.2(4) . . ?
C13 C12 C11 120.5(4) . . ?
C12 C13 C14 119.4(4) . . ?
N1 C14 C13 122.4(4) . . ?
C15 C15 C11 121.1(3) 2_656 . ?

loop_
_geom_bond_atom_site_label_1
_geom_bond_atom_site_label_2
_geom_bond_distance
_geom_bond_site_symmetry_2
_geom_bond_publ_flag
Br1 C2 1.889(5) . ?
Zn1 O2 2.025(2) 2_656 ?
Zn1 O2 2.025(2) . ?
Zn1 N1 2.112(3) . ?
Zn1 N1 2.112(3) 2_656 ?
Zn1 O1 2.349(3) . ?
Zn1 O1 2.349(3) 2_656 ?
Zn1 C4 2.508(3) 2_656 ?
Zn1 C4 2.508(3) . ?
O1 C4 1.241(4) . ?
O2 C4 1.265(4) . ?
N1 C14 1.324(5) . ?
N1 C10 1.352(4) . ?
C1 C2 1.365(6) . ?
C1 C1 1.385(10) 2_556 ?
C2 C3 1.369(7) . ?
C3 C3 1.376(10) 2_556 ?
C4 C5 1.498(4) . ?
C5 C6 1.373(5) . ?
C5 C9 1.416(5) 3_556 ?
C6 C7 1.414(4) . ?
C7 C8 1.413(4) . ?
C7 C7 1.429(6) 3_556 ?
C8 C9 1.365(5) . ?
C10 C11 1.399(5) . ?
C10 C10 1.441(7) 2_656 ?
C11 C12 1.408(7) . ?
C11 C15 1.420(6) . ?
C12 C13 1.347(8) . ?
C13 C14 1.391(6) . ?
C15 C15 1.352(11) 2_656 ?
